data_4309715
loop_
_publ_author_name
'Li-Li Wen'
'Dong-Bin Dang'
'Chun-Ying Duan'
'Yi-Zhi Li'
'Zheng-Fang Tian'
'Qing-Jin Meng'

_publ_section_title
;
1D Helix, 2D Brick-Wall and Herringbone, and 3D Interpenetration
d10 Metal-Organic Framework Structures Assembled from
Pyridine-2,6-dicarboxylic AcidN-Oxide
;
_journal_name_full 'Inorganic Chemistry'
_journal_page_first 7161
_journal_page_last 7170
_journal_paper_doi 10.1021/ic0509985
_journal_volume 44
_journal_year 2005
_chemical_formula_moiety '4(C28 H24 Cd N7 O5), H4 O2, H4 O2, H4 O2'
_chemical_formula_sum 'C112 H108 Cd4 N28 O26'
_chemical_formula_weight 2711.86
_chemical_name_systematic
; 
 ? 
;
_space_group_IT_number 13
_symmetry_cell_setting monoclinic
_symmetry_space_group_name_Hall '-P 2yc'
_symmetry_space_group_name_H-M 'P 1 2/c 1'
_atom_sites_solution_hydrogens geom
_atom_sites_solution_primary direct
_atom_sites_solution_secondary difmap
_audit_creation_method SHELXL-97
_cell_angle_alpha 90.00
_cell_angle_beta 113.523(14)
_cell_angle_gamma 90.00
_cell_formula_units_Z 1
_cell_length_a 16.457(4)
_cell_length_b 9.193(2)
_cell_length_c 21.244(4)
_cell_measurement_reflns_used 920
_cell_measurement_temperature 293(2)
_cell_measurement_theta_max 23.07
_cell_measurement_theta_min 2.99
_cell_volume 2946.9(12)
_computing_cell_refinement SMART
_computing_data_collection 'SMART (Bruker, 2000)'
_computing_data_reduction 'SAINT (Bruker, 2000)'
_computing_molecular_graphics SHELXTL
_computing_publication_material SHELXTL
_computing_structure_refinement SHELXTL
_computing_structure_solution 'SHELXTL (Bruker, 2000)'
_diffrn_ambient_temperature 293(2)
_diffrn_measured_fraction_theta_full 0.993
_diffrn_measured_fraction_theta_max 0.993
_diffrn_measurement_device_type 'Bruker Smart Apex CCD area detector'
_diffrn_measurement_method 'phi and omega scans'
_diffrn_radiation_monochromator graphite
_diffrn_radiation_source 'fine-focus sealed tube'
_diffrn_radiation_type MoK\a
_diffrn_radiation_wavelength 0.71073
_diffrn_reflns_av_R_equivalents 0.0453
_diffrn_reflns_av_sigmaI/netI 0.0838
_diffrn_reflns_limit_h_max 20
_diffrn_reflns_limit_h_min -20
_diffrn_reflns_limit_k_max 11
_diffrn_reflns_limit_k_min -11
_diffrn_reflns_limit_l_max 20
_diffrn_reflns_limit_l_min -26
_diffrn_reflns_number 15319
_diffrn_reflns_theta_full 26.00
_diffrn_reflns_theta_max 26.00
_diffrn_reflns_theta_min 2.09
_exptl_absorpt_coefficient_mu 0.796
_exptl_absorpt_correction_T_max 0.92
_exptl_absorpt_correction_T_min 0.90
_exptl_absorpt_correction_type multi-scan
_exptl_absorpt_process_details 'SADABS(Bruker, 2000)'
_exptl_crystal_colour colourless
_exptl_crystal_density_diffrn 1.528
_exptl_crystal_density_method 'not measured'
_exptl_crystal_description block
_exptl_crystal_F_000 1376
_exptl_crystal_size_max 0.15
_exptl_crystal_size_mid 0.10
_exptl_crystal_size_min 0.10
_refine_diff_density_max 0.797
_refine_diff_density_min -0.817
_refine_diff_density_rms 0.084
_refine_ls_extinction_method none
_refine_ls_goodness_of_fit_ref 0.986
_refine_ls_hydrogen_treatment constr
_refine_ls_matrix_type full
_refine_ls_number_parameters 397
_refine_ls_number_reflns 5767
_refine_ls_number_restraints 0
_refine_ls_restrained_S_all 0.986
_refine_ls_R_factor_all 0.0928
_refine_ls_R_factor_gt 0.0484
_refine_ls_shift/su_max 0.001
_refine_ls_shift/su_mean 0.000
_refine_ls_structure_factor_coef Fsqd
_refine_ls_weighting_details 'calc w=1/[\s^2^(Fo^2^)+(0.0418P)^2^+0.0000P] where P=(Fo^2^+2Fc^2^)/3'
_refine_ls_weighting_scheme calc
_refine_ls_wR_factor_gt 0.0885
_refine_ls_wR_factor_ref 0.0963
_reflns_number_gt 3777
_reflns_number_total 5767
_reflns_threshold_expression >2sigma(I)
_cod_data_source_file ic0509985rom20050721_113224.cif
_cod_data_source_block 12345
_cod_depositor_comments
;
The following automatic conversions were performed:
'_symmetry_cell_setting' value 'Monoclinic ' changed to 'monoclinic'
according to '/home/saulius/struct/CIF-dictionaries/cif_core.dic'
dictionary named 'cif_core.dic' version 2.4.1 from
2010-06-29.

'_exptl_absorpt_correction_type' value 'Multi-scan' changed
to 'multi-scan' according to
'/home/saulius/struct/CIF-dictionaries/cif_core.dic' dictionary named
'cif_core.dic' version 2.4.1 from 2010-06-29.

Automatic conversion script
Id: cif_fix_enum 1527 2010-12-29 10:47:43Z saulius 
;
_cod_original_cell_volume 2946.9(11)
_cod_database_code 4309715

loop_
_symmetry_equiv_pos_as_xyz
'x, y, z'
'-x, y, -z+1/2'
'-x, -y, -z'
'x, -y, z-1/2'

loop_
_atom_site_label
_atom_site_type_symbol
_atom_site_fract_x
_atom_site_fract_y
_atom_site_fract_z
_atom_site_U_iso_or_equiv
_atom_site_adp_type
_atom_site_occupancy
_atom_site_symmetry_multiplicity
_atom_site_calc_flag
_atom_site_refinement_flags
_atom_site_disorder_assembly
_atom_site_disorder_group
Cd1 Cd 0.814937(19) 0.49558(4) -0.026511(15) 0.02991(10) Uani 1 1 d . . .
N1 N 0.7831(2) 0.2621(4) -0.00510(18) 0.0328(8) Uani 1 1 d . . .
N2 N 0.8002(2) 0.0465(3) 0.04350(16) 0.0285(7) Uani 1 1 d . . .
N3 N 0.8172(2) 0.0659(4) 0.38561(15) 0.0303(8) Uani 1 1 d . . .
N4 N 0.8408(2) 0.2778(4) 0.43706(17) 0.0338(8) Uani 1 1 d . . .
N5 N 0.7230(2) 0.5790(4) 0.02297(18) 0.0362(8) Uani 1 1 d . . .
N6 N 0.6031(2) 0.6388(4) 0.03586(18) 0.0335(8) Uani 1 1 d . . .
N7 N 0.8539(2) 0.4663(3) -0.15427(15) 0.0258(7) Uani 1 1 d . . .
C1 C 0.8352(2) 0.1758(5) 0.0420(2) 0.0321(10) Uani 1 1 d . . .
H1 H 0.8921 0.2022 0.0720 0.039 Uiso 1 1 calc R . .
C2 C 0.7068(3) 0.1834(5) -0.0347(2) 0.0373(10) Uani 1 1 d . . .
H2 H 0.6558 0.2161 -0.0705 0.045 Uiso 1 1 calc R . .
C3 C 0.7158(3) 0.0501(5) -0.0043(2) 0.0413(11) Uani 1 1 d . . .
H3 H 0.6731 -0.0225 -0.0142 0.050 Uiso 1 1 calc R . .
C4 C 0.8410(3) -0.0695(5) 0.0925(2) 0.0410(11) Uani 1 1 d . . .
H4A H 0.9047 -0.0657 0.1062 0.049 Uiso 1 1 calc R . .
H4B H 0.8203 -0.1623 0.0702 0.049 Uiso 1 1 calc R . .
C5 C 0.8212(3) -0.0611(5) 0.1557(2) 0.0318(9) Uani 1 1 d . . .
C6 C 0.7485(3) 0.0102(6) 0.1582(2) 0.0445(11) Uani 1 1 d . . .
H6 H 0.7095 0.0575 0.1192 0.053 Uiso 1 1 calc R . .
C7 C 0.7324(3) 0.0131(6) 0.2169(2) 0.0483(12) Uani 1 1 d . . .
H7 H 0.6835 0.0638 0.2168 0.058 Uiso 1 1 calc R . .
C8 C 0.7872(3) -0.0575(5) 0.2759(2) 0.0341(10) Uani 1 1 d . . .
C9 C 0.8606(3) -0.1326(5) 0.2736(2) 0.0411(11) Uani 1 1 d . . .
H9 H 0.8995 -0.1811 0.3124 0.049 Uiso 1 1 calc R . .
C10 C 0.8747(3) -0.1341(5) 0.2146(2) 0.0398(11) Uani 1 1 d . . .
H10 H 0.9226 -0.1867 0.2138 0.048 Uiso 1 1 calc R . .
C11 C 0.7679(4) -0.0565(5) 0.3390(2) 0.0443(11) Uani 1 1 d . . .
H11A H 0.7858 -0.1485 0.3629 0.053 Uiso 1 1 calc R . .
H11B H 0.7048 -0.0445 0.3262 0.053 Uiso 1 1 calc R . .
C12 C 0.7797(3) 0.1907(5) 0.3928(2) 0.0357(10) Uani 1 1 d . . .
H12 H 0.7199 0.2133 0.3702 0.043 Uiso 1 1 calc R . .
C13 C 0.9152(3) 0.2027(5) 0.4569(2) 0.0404(11) Uani 1 1 d . . .
H13 H 0.9698 0.2369 0.4877 0.049 Uiso 1 1 calc R . .
C14 C 0.9024(3) 0.0708(5) 0.4272(2) 0.0408(11) Uani 1 1 d . . .
H14 H 0.9444 -0.0019 0.4343 0.049 Uiso 1 1 calc R . .
C15 C 0.6403(3) 0.6138(5) -0.0084(2) 0.0419(11) Uani 1 1 d . . .
H15 H 0.6106 0.6205 -0.0558 0.050 Uiso 1 1 calc R . .
C16 C 0.7394(3) 0.5867(6) 0.0909(2) 0.0453(12) Uani 1 1 d . . .
H16 H 0.7944 0.5691 0.1262 0.054 Uiso 1 1 calc R . .
C17 C 0.6668(3) 0.6228(5) 0.1002(2) 0.0419(11) Uani 1 1 d . . .
H17 H 0.6609 0.6344 0.1417 0.050 Uiso 1 1 calc R . .
C18 C 0.5122(3) 0.6900(5) 0.0174(2) 0.0405(11) Uani 1 1 d . . .
H18A H 0.4921 0.6594 0.0525 0.049 Uiso 1 1 calc R . .
H18B H 0.4738 0.6452 -0.0255 0.049 Uiso 1 1 calc R . .
C19 C 0.5043(3) 0.8514(5) 0.0100(2) 0.0372(10) Uani 1 1 d . . .
C20 C 0.4870(3) 0.9097(5) -0.0521(2) 0.0390(11) Uani 1 1 d . . .
H20 H 0.4777 0.8472 -0.0888 0.047 Uiso 1 1 calc R . .
C21 C 0.4824(3) 1.0604(6) -0.0642(2) 0.0465(12) Uani 1 1 d . . .
H21 H 0.4707 1.0979 -0.1077 0.056 Uiso 1 1 calc R . .
C22 C 0.7701(3) 0.5033(6) -0.2009(2) 0.0404(10) Uani 1 1 d . . .
C23 C 0.7666(3) 0.5996(6) -0.2541(2) 0.0441(12) Uani 1 1 d . . .
H23 H 0.7117 0.6236 -0.2881 0.053 Uiso 1 1 calc R . .
C24 C 0.8399(3) 0.6572(5) -0.2568(2) 0.0365(10) Uani 1 1 d . . .
H24 H 0.8357 0.7242 -0.2908 0.044 Uiso 1 1 calc R . .
C25 C 0.9213(3) 0.6161(5) -0.2089(2) 0.0419(11) Uani 1 1 d . . .
H25 H 0.9721 0.6558 -0.2110 0.050 Uiso 1 1 calc R . .
C26 C 0.9299(2) 0.5172(5) -0.1575(2) 0.0316(9) Uani 1 1 d . . .
C27 C 1.0146(3) 0.4597(5) -0.1077(2) 0.0331(10) Uani 1 1 d . . .
C28 C 0.6931(3) 0.4510(4) -0.1907(2) 0.0291(9) Uani 1 1 d . . .
O1 O 0.63549(17) 0.3914(3) -0.24077(14) 0.0320(6) Uani 1 1 d . . .
O2 O 0.68510(17) 0.4780(3) -0.13675(14) 0.0317(6) Uani 1 1 d . . .
O3 O 0.86123(16) 0.3770(3) -0.10306(13) 0.0284(6) Uani 1 1 d . . .
O4 O 1.05422(19) 0.5480(3) -0.05835(14) 0.0348(7) Uani 1 1 d . . .
O5 O 1.04141(18) 0.3440(3) -0.11858(14) 0.0337(7) Uani 1 1 d . . .
O6 O 0.4521(3) 0.8042(9) 0.7382(4) 0.058(2) Uani 0.50 1 d P . .
H6B H 0.4694 0.7736 0.7079 0.069 Uiso 0.50 1 d PR . .
H6A H 0.4680 0.8922 0.7479 0.069 Uiso 0.50 1 d PR . .
O7 O 0.4920(4) 0.5303(8) 0.6594(3) 0.0513(19) Uani 0.50 1 d P . .
H7A H 0.4825 0.4606 0.6819 0.062 Uiso 0.50 1 d PR . .
H7B H 0.5459 0.5286 0.6644 0.062 Uiso 0.50 1 d PR . .
O8 O 0.4958(5) 0.2112(7) 0.7126(4) 0.0562(18) Uani 0.50 1 d P . .
H8B H 0.5339 0.2045 0.7537 0.067 Uiso 0.50 1 d PR . .
H8A H 0.4448 0.1901 0.7113 0.067 Uiso 0.50 1 d PR . .

loop_
_atom_site_aniso_label
_atom_site_aniso_U_11
_atom_site_aniso_U_22
_atom_site_aniso_U_33
_atom_site_aniso_U_23
_atom_site_aniso_U_13
_atom_site_aniso_U_12
Cd1 0.03047(15) 0.03026(16) 0.03214(16) 0.00628(14) 0.01579(11) 0.00535(14)
N1 0.0312(18) 0.036(2) 0.038(2) 0.0091(16) 0.0209(16) 0.0051(16)
N2 0.038(2) 0.0244(17) 0.0279(18) -0.0030(13) 0.0180(16) -0.0016(14)
N3 0.0323(19) 0.0371(19) 0.0177(16) 0.0028(14) 0.0059(14) 0.0038(15)
N4 0.0348(19) 0.041(2) 0.0314(19) -0.0023(16) 0.0189(16) 0.0023(16)
N5 0.0295(19) 0.043(2) 0.036(2) 0.0017(16) 0.0137(17) 0.0083(16)
N6 0.0316(18) 0.030(2) 0.047(2) 0.0088(16) 0.0245(17) 0.0126(15)
N7 0.0306(17) 0.0222(18) 0.0235(16) -0.0053(12) 0.0097(14) 0.0113(13)
C1 0.0189(19) 0.045(3) 0.037(2) -0.0072(19) 0.0156(18) 0.0018(18)
C2 0.028(2) 0.053(3) 0.030(2) 0.001(2) 0.0109(18) -0.002(2)
C3 0.059(3) 0.041(3) 0.031(2) -0.0055(19) 0.024(2) -0.019(2)
C4 0.042(3) 0.036(3) 0.044(3) 0.015(2) 0.017(2) 0.018(2)
C5 0.035(2) 0.029(2) 0.034(2) -0.0097(17) 0.0164(19) -0.0101(18)
C6 0.052(3) 0.054(3) 0.028(2) 0.001(2) 0.0162(19) 0.017(3)
C7 0.042(3) 0.057(3) 0.046(3) -0.007(2) 0.017(2) 0.003(3)
C8 0.045(3) 0.029(2) 0.0220(19) -0.0045(16) 0.0074(19) -0.0137(18)
C9 0.042(3) 0.045(3) 0.036(3) 0.007(2) 0.014(2) 0.011(2)
C10 0.037(2) 0.046(3) 0.033(2) -0.001(2) 0.011(2) 0.017(2)
C11 0.060(3) 0.035(2) 0.034(2) -0.011(2) 0.015(2) -0.009(2)
C12 0.032(2) 0.052(3) 0.023(2) 0.0047(19) 0.0111(18) 0.003(2)
C13 0.041(2) 0.052(3) 0.027(2) -0.017(2) 0.011(2) -0.010(2)
C14 0.056(3) 0.034(2) 0.035(2) -0.001(2) 0.021(2) 0.017(2)
C15 0.031(2) 0.042(3) 0.046(3) -0.005(2) 0.009(2) -0.002(2)
C16 0.034(2) 0.054(3) 0.040(3) 0.008(2) 0.006(2) 0.005(2)
C17 0.044(3) 0.048(3) 0.037(2) 0.012(2) 0.018(2) 0.019(2)
C18 0.034(2) 0.046(3) 0.047(3) -0.001(2) 0.022(2) 0.010(2)
C19 0.049(3) 0.039(2) 0.022(2) -0.0066(18) 0.013(2) -0.002(2)
C20 0.033(2) 0.049(3) 0.031(2) 0.000(2) 0.008(2) -0.005(2)
C21 0.040(3) 0.074(3) 0.023(2) -0.010(2) 0.009(2) 0.001(2)
C22 0.030(2) 0.053(3) 0.032(2) -0.010(2) 0.0059(17) -0.001(2)
C23 0.043(3) 0.065(3) 0.021(2) -0.002(2) 0.0099(19) 0.012(2)
C24 0.046(3) 0.041(3) 0.025(2) 0.0001(18) 0.0170(19) -0.005(2)
C25 0.034(2) 0.059(3) 0.033(2) 0.008(2) 0.0129(19) 0.012(2)
C26 0.029(2) 0.038(3) 0.032(2) 0.0004(19) 0.0159(17) 0.0072(19)
C27 0.023(2) 0.046(3) 0.033(2) 0.0057(18) 0.0141(18) -0.0016(17)
C28 0.028(2) 0.024(2) 0.031(2) -0.0033(16) 0.0067(18) -0.0048(15)
O1 0.0265(14) 0.0399(17) 0.0305(14) -0.0024(13) 0.0124(12) 0.0010(12)
O2 0.0306(14) 0.0333(18) 0.0331(15) 0.0080(12) 0.0146(12) 0.0069(12)
O3 0.0259(14) 0.0307(16) 0.0283(15) 0.0008(12) 0.0105(12) 0.0072(11)
O4 0.0374(16) 0.0385(17) 0.0317(15) -0.0042(13) 0.0172(13) 0.0056(13)
O5 0.0310(15) 0.0414(19) 0.0325(16) -0.0019(13) 0.0165(13) 0.0066(13)
O6 0.013(3) 0.085(6) 0.066(5) -0.013(4) 0.005(3) -0.003(3)
O7 0.036(3) 0.078(5) 0.043(4) 0.026(3) 0.019(3) -0.001(3)
O8 0.046(4) 0.042(4) 0.077(5) -0.016(3) 0.020(4) -0.007(3)

loop_
_atom_type_symbol
_atom_type_description
_atom_type_scat_dispersion_real
_atom_type_scat_dispersion_imag
_atom_type_scat_source
C C 0.0033 0.0016 'International Tables Vol C Tables 4.2.6.8 and 6.1.1.4'
Cd Cd -0.8075 1.2024 'International Tables Vol C Tables 4.2.6.8 and 6.1.1.4'
N N 0.0061 0.0033 'International Tables Vol C Tables 4.2.6.8 and 6.1.1.4'
O O 0.0106 0.0060 'International Tables Vol C Tables 4.2.6.8 and 6.1.1.4'
H H 0.0000 0.0000 'International Tables Vol C Tables 4.2.6.8 and 6.1.1.4'

loop_
_geom_angle_atom_site_label_1
_geom_angle_atom_site_label_2
_geom_angle_atom_site_label_3
_geom_angle
_geom_angle_site_symmetry_1
_geom_angle_site_symmetry_3
_geom_angle_publ_flag
O4 Cd1 N5 106.94(11) 3_765 . ?
O4 Cd1 N1 83.96(12) 3_765 . ?
N5 Cd1 N1 88.68(12) . . ?
O4 Cd1 N4 100.68(12) 3_765 4_565 ?
N5 Cd1 N4 95.45(13) . 4_565 ?
N1 Cd1 N4 172.56(12) . 4_565 ?
O4 Cd1 O3 90.05(9) 3_765 . ?
N5 Cd1 O3 159.82(11) . . ?
N1 Cd1 O3 82.25(11) . . ?
N4 Cd1 O3 91.87(11) 4_565 . ?
O4 Cd1 O2 161.68(10) 3_765 . ?
N5 Cd1 O2 88.68(11) . . ?
N1 Cd1 O2 86.97(11) . . ?
N4 Cd1 O2 86.94(11) 4_565 . ?
O3 Cd1 O2 72.94(9) . . ?
C1 N1 C2 103.6(4) . . ?
C1 N1 Cd1 126.3(3) . . ?
C2 N1 Cd1 130.1(3) . . ?
C1 N2 C3 106.5(3) . . ?
C1 N2 C4 126.4(4) . . ?
C3 N2 C4 126.6(4) . . ?
C14 N3 C12 107.9(4) . . ?
C14 N3 C11 127.8(4) . . ?
C12 N3 C11 124.2(4) . . ?
C13 N4 C12 104.7(4) . . ?
C13 N4 Cd1 129.3(3) . 4_566 ?
C12 N4 Cd1 125.9(3) . 4_566 ?
C15 N5 C16 104.8(4) . . ?
C15 N5 Cd1 126.7(3) . . ?
C16 N5 Cd1 128.0(3) . . ?
C15 N6 C17 107.8(3) . . ?
C15 N6 C18 125.1(4) . . ?
C17 N6 C18 126.8(4) . . ?
O3 N7 C26 117.9(3) . . ?
O3 N7 C22 118.5(3) . . ?
C26 N7 C22 123.6(3) . . ?
N1 C1 N2 114.0(4) . . ?
N1 C1 H1 123.0 . . ?
N2 C1 H1 123.0 . . ?
C3 C2 N1 110.6(4) . . ?
C3 C2 H2 124.7 . . ?
N1 C2 H2 124.7 . . ?
N2 C3 C2 105.2(4) . . ?
N2 C3 H3 127.4 . . ?
C2 C3 H3 127.4 . . ?
N2 C4 C5 113.5(4) . . ?
N2 C4 H4A 108.9 . . ?
C5 C4 H4A 108.9 . . ?
N2 C4 H4B 108.9 . . ?
C5 C4 H4B 108.9 . . ?
H4A C4 H4B 107.7 . . ?
C10 C5 C6 116.4(4) . . ?
C10 C5 C4 119.6(4) . . ?
C6 C5 C4 123.9(4) . . ?
C7 C6 C5 121.8(4) . . ?
C7 C6 H6 119.1 . . ?
C5 C6 H6 119.1 . . ?
C6 C7 C8 121.5(4) . . ?
C6 C7 H7 119.2 . . ?
C8 C7 H7 119.2 . . ?
C7 C8 C9 117.2(4) . . ?
C7 C8 C11 121.1(4) . . ?
C9 C8 C11 121.7(4) . . ?
C10 C9 C8 120.0(4) . . ?
C10 C9 H9 120.0 . . ?
C8 C9 H9 120.0 . . ?
C9 C10 C5 123.1(4) . . ?
C9 C10 H10 118.4 . . ?
C5 C10 H10 118.4 . . ?
C8 C11 N3 110.1(4) . . ?
C8 C11 H11A 109.6 . . ?
N3 C11 H11A 109.6 . . ?
C8 C11 H11B 109.6 . . ?
N3 C11 H11B 109.6 . . ?
H11A C11 H11B 108.2 . . ?
N4 C12 N3 110.0(4) . . ?
N4 C12 H12 125.0 . . ?
N3 C12 H12 125.0 . . ?
N4 C13 C14 111.7(4) . . ?
N4 C13 H13 124.1 . . ?
C14 C13 H13 124.1 . . ?
N3 C14 C13 105.6(4) . . ?
N3 C14 H14 127.2 . . ?
C13 C14 H14 127.2 . . ?
N5 C15 N6 111.4(4) . . ?
N5 C15 H15 124.3 . . ?
N6 C15 H15 124.3 . . ?
C17 C16 N5 111.2(4) . . ?
C17 C16 H16 124.4 . . ?
N5 C16 H16 124.4 . . ?
C16 C17 N6 104.8(4) . . ?
C16 C17 H17 127.6 . . ?
N6 C17 H17 127.6 . . ?
N6 C18 C19 112.6(4) . . ?
N6 C18 H18A 109.1 . . ?
C19 C18 H18A 109.1 . . ?
N6 C18 H18B 109.1 . . ?
C19 C18 H18B 109.1 . . ?
H18A C18 H18B 107.8 . . ?
C20 C19 C21 119.7(4) . 3_675 ?
C20 C19 C18 118.4(4) . . ?
C21 C19 C18 121.9(4) 3_675 . ?
C19 C20 C21 123.2(4) . . ?
C19 C20 H20 118.4 . . ?
C21 C20 H20 118.4 . . ?
C19 C21 C20 117.1(4) 3_675 . ?
C19 C21 H21 121.4 3_675 . ?
C20 C21 H21 121.4 . . ?
N7 C22 C23 115.8(4) . . ?
N7 C22 C28 119.6(4) . . ?
C23 C22 C28 124.4(4) . . ?
C24 C23 C22 122.0(4) . . ?
C24 C23 H23 119.0 . . ?
C22 C23 H23 119.0 . . ?
C23 C24 C25 119.2(4) . . ?
C23 C24 H24 120.4 . . ?
C25 C24 H24 120.4 . . ?
C24 C25 C26 121.9(4) . . ?
C24 C25 H25 119.0 . . ?
C26 C25 H25 119.0 . . ?
N7 C26 C25 117.2(4) . . ?
N7 C26 C27 117.8(3) . . ?
C25 C26 C27 124.9(4) . . ?
O5 C27 O4 127.6(4) . . ?
O5 C27 C26 119.6(4) . . ?
O4 C27 C26 112.7(4) . . ?
O2 C28 O1 124.1(4) . . ?
O2 C28 C22 119.8(4) . . ?
O1 C28 C22 115.8(4) . . ?
C28 O2 Cd1 121.6(3) . . ?
N7 O3 Cd1 109.59(19) . . ?
C27 O4 Cd1 124.1(3) . 3_765 ?
O6 O6 H6B 67.3 2_656 . ?
O6 O6 H6A 74.3 2_656 . ?
H6B O6 H6A 109.5 . . ?
H7A O7 H7B 109.5 . . ?
O8 O8 H8B 38.2 2_656 . ?
O8 O8 H8A 73.5 2_656 . ?
H8B O8 H8A 109.5 . . ?

loop_
_geom_bond_atom_site_label_1
_geom_bond_atom_site_label_2
_geom_bond_distance
_geom_bond_site_symmetry_2
_geom_bond_publ_flag
Cd1 O4 2.225(3) 3_765 ?
Cd1 N5 2.292(3) . ?
Cd1 N1 2.297(3) . ?
Cd1 N4 2.320(4) 4_565 ?
Cd1 O3 2.324(3) . ?
Cd1 O2 2.466(3) . ?
N1 C1 1.297(5) . ?
N1 C2 1.365(5) . ?
N2 C1 1.326(5) . ?
N2 C3 1.356(6) . ?
N2 C4 1.454(5) . ?
N3 C14 1.325(6) . ?
N3 C12 1.340(6) . ?
N3 C11 1.504(5) . ?
N4 C13 1.320(6) . ?
N4 C12 1.335(5) . ?
N4 Cd1 2.320(4) 4_566 ?
N5 C15 1.294(6) . ?
N5 C16 1.360(6) . ?
N6 C15 1.329(6) . ?
N6 C17 1.359(5) . ?
N6 C18 1.466(5) . ?
N7 O3 1.329(4) . ?
N7 C26 1.363(5) . ?
N7 C22 1.382(5) . ?
C1 H1 0.9300 . ?
C2 C3 1.365(6) . ?
C2 H2 0.9300 . ?
C3 H3 0.9300 . ?
C4 C5 1.506(6) . ?
C4 H4A 0.9700 . ?
C4 H4B 0.9700 . ?
C5 C10 1.382(6) . ?
C5 C6 1.382(6) . ?
C6 C7 1.373(6) . ?
C6 H6 0.9300 . ?
C7 C8 1.380(6) . ?
C7 H7 0.9300 . ?
C8 C9 1.410(6) . ?
C8 C11 1.494(6) . ?
C9 C10 1.364(6) . ?
C9 H9 0.9300 . ?
C10 H10 0.9300 . ?
C11 H11A 0.9700 . ?
C11 H11B 0.9700 . ?
C12 H12 0.9300 . ?
C13 C14 1.345(6) . ?
C13 H13 0.9300 . ?
C14 H14 0.9300 . ?
C15 H15 0.9300 . ?
C16 C17 1.329(6) . ?
C16 H16 0.9300 . ?
C17 H17 0.9300 . ?
C18 C19 1.492(6) . ?
C18 H18A 0.9700 . ?
C18 H18B 0.9700 . ?
C19 C20 1.345(6) . ?
C19 C21 1.353(6) 3_675 ?
C20 C21 1.406(7) . ?
C20 H20 0.9300 . ?
C21 C19 1.353(6) 3_675 ?
C21 H21 0.9300 . ?
C22 C23 1.419(7) . ?
C22 C28 1.449(6) . ?
C23 C24 1.340(7) . ?
C23 H23 0.9300 . ?
C24 C25 1.373(6) . ?
C24 H24 0.9300 . ?
C25 C26 1.384(6) . ?
C25 H25 0.9300 . ?
C26 C27 1.471(6) . ?
C27 O5 1.208(5) . ?
C27 O4 1.280(5) . ?
C28 O2 1.230(5) . ?
C28 O1 1.235(5) . ?
O4 Cd1 2.225(3) 3_765 ?
O6 O6 1.451(11) 2_656 ?
O6 H6B 0.8499 . ?
O6 H6A 0.8500 . ?
O7 H7A 0.8500 . ?
O7 H7B 0.8499 . ?
O8 O8 1.538(14) 2_656 ?
O8 H8B 0.8500 . ?
O8 H8A 0.8500 . ?

loop_
_geom_hbond_atom_site_label_D
_geom_hbond_atom_site_label_H
_geom_hbond_atom_site_label_A
_geom_hbond_distance_DH
_geom_hbond_distance_HA
_geom_hbond_distance_DA
_geom_hbond_angle_DHA
_geom_hbond_site_symmetry_A
O8 H8A O1 0.85 2.49 2.966(7) 115.9 2_655
O7 H7B O1 0.85 2.34 2.775(7) 112.6 1_556
O7 H7A O8 0.85 2.37 3.135(10) 150.0 .
O6 H6B O7 0.85 2.55 3.233(11) 138.0 .
